data_1554423
loop_
_publ_author_name
'Xu, Xin-Ming'
'Lei, Chuan-Hu'
'Tong, Shuo'
'Zhu, Jieping'
'Wang, Mei-Xiang'

_publ_section_title
;
 Lewis acid catalyst-steered divergent synthesis of functionalized vicinal
 amino alcohols and pyrroles from tertiary enamides
;
_journal_issue 21
_journal_name_full 'Organic Chemistry Frontiers'
_journal_page_first 3138
_journal_paper_doi 10.1039/C8QO00839F
_journal_volume 5
_journal_year 2018
_chemical_formula_sum 'C17 H0.25 N O'
_chemical_formula_weight 234.43
_space_group_IT_number 19
_space_group_name_Hall 'P 2ac 2ab'
_space_group_name_H-M_alt 'P 21 21 21'
_atom_sites_solution_hydrogens geom
_atom_sites_solution_primary direct
_atom_sites_solution_secondary difmap
_audit_creation_method SHELXL-97
_audit_update_record
;
2018-08-06 deposited with the CCDC.
2018-09-25 downloaded from the CCDC.
;
_cell_angle_alpha 90.00
_cell_angle_beta 90.00
_cell_angle_gamma 90.00
_cell_formula_units_Z 4
_cell_length_a 6.22900(10)
_cell_length_b 13.6065(2)
_cell_length_c 14.6177(3)
_cell_measurement_temperature 293(2)
_cell_volume 1238.92(4)
_computing_structure_refinement 'SHELXL-97 (Sheldrick, 1997)'
_computing_structure_solution 'SHELXS-97 (Sheldrick, 1990)'
_diffrn_ambient_temperature 293(2)
_diffrn_measured_fraction_theta_full 0.996
_diffrn_measured_fraction_theta_max 0.996
_diffrn_radiation_monochromator graphite
_diffrn_radiation_source 'fine-focus sealed tube'
_diffrn_radiation_type CuK\a
_diffrn_radiation_wavelength 1.54184
_diffrn_reflns_av_R_equivalents 0.0278
_diffrn_reflns_av_sigmaI/netI 0.0217
_diffrn_reflns_limit_h_max 7
_diffrn_reflns_limit_h_min -4
_diffrn_reflns_limit_k_max 16
_diffrn_reflns_limit_k_min -16
_diffrn_reflns_limit_l_max 17
_diffrn_reflns_limit_l_min -17
_diffrn_reflns_number 8892
_diffrn_reflns_theta_full 71.47
_diffrn_reflns_theta_max 71.47
_diffrn_reflns_theta_min 4.44
_exptl_absorpt_coefficient_mu 0.647
_exptl_crystal_colour orange
_exptl_crystal_density_diffrn 1.257
_exptl_crystal_density_method 'not measured'
_exptl_crystal_F_000 469
_refine_diff_density_max 0.163
_refine_diff_density_min -0.166
_refine_diff_density_rms 0.031
_refine_ls_abs_structure_details 'Flack H D (1983), Acta Cryst. A39, 876-881'
_refine_ls_abs_structure_Flack 0.0(3)
_refine_ls_extinction_method none
_refine_ls_goodness_of_fit_ref 1.110
_refine_ls_hydrogen_treatment mixed
_refine_ls_matrix_type full
_refine_ls_number_parameters 172
_refine_ls_number_reflns 2376
_refine_ls_number_restraints 0
_refine_ls_restrained_S_all 1.110
_refine_ls_R_factor_all 0.0369
_refine_ls_R_factor_gt 0.0343
_refine_ls_shift/su_max 0.000
_refine_ls_shift/su_mean 0.000
_refine_ls_structure_factor_coef Fsqd
_refine_ls_weighting_details 'calc w=1/[\s^2^(Fo^2^)+(0.0405P)^2^+0.1237P] where P=(Fo^2^+2Fc^2^)/3'
_refine_ls_weighting_scheme calc
_refine_ls_wR_factor_gt 0.0834
_refine_ls_wR_factor_ref 0.0862
_reflns_number_gt 2253
_reflns_number_total 2376
_reflns_threshold_expression >2sigma(I)
_cod_data_source_file c8qo00839f2.cif
_cod_data_source_block 20180717tongshuo
_cod_database_code 1554423

loop_
_symmetry_equiv_pos_as_xyz
'x, y, z'
'-x+1/2, -y, z+1/2'
'-x, y+1/2, -z+1/2'
'x+1/2, -y+1/2, -z'

loop_
_atom_site_label
_atom_site_type_symbol
_atom_site_fract_x
_atom_site_fract_y
_atom_site_fract_z
_atom_site_U_iso_or_equiv
_atom_site_adp_type
_atom_site_occupancy
_atom_site_symmetry_multiplicity
_atom_site_calc_flag
_atom_site_refinement_flags
O1 O 0.7555(2) 0.78108(8) 0.29560(8) 0.0559(3) Uani 1 1 d .
N1 N 0.7393(2) 0.62572(8) 0.22528(8) 0.0395(3) Uani 1 1 d .
C5 C 1.0301(2) 0.64274(11) 0.12861(10) 0.0416(3) Uani 1 1 d .
C4 C 0.8517(2) 0.58003(11) 0.15486(10) 0.0408(3) Uani 1 1 d .
C12 C 0.4199(2) 0.58499(11) 0.32820(11) 0.0438(3) Uani 1 1 d .
C6 C 1.0142(2) 0.72825(11) 0.18154(10) 0.0417(3) Uani 1 1 d .
C7 C 0.8254(2) 0.72102(10) 0.24236(10) 0.0413(3) Uani 1 1 d .
C1 C 0.5673(2) 0.56561(11) 0.25221(10) 0.0422(3) Uani 1 1 d .
C2 C 0.5772(3) 0.48444(11) 0.19683(11) 0.0481(4) Uani 1 1 d .
H2 H 0.4820 0.4318 0.1986 0.058 Uiso 1 1 calc R
C11 C 1.1990(3) 0.63094(13) 0.06835(11) 0.0492(4) Uani 1 1 d .
H11 H 1.2114 0.5745 0.0329 0.059 Uiso 1 1 calc R
C10 C 1.3494(3) 0.70572(14) 0.06224(12) 0.0557(4) Uani 1 1 d .
H10 H 1.4643 0.6988 0.0221 0.067 Uiso 1 1 calc R
C17 C 0.2196(3) 0.53921(13) 0.32852(12) 0.0537(4) Uani 1 1 d .
H17 H 0.1806 0.4988 0.2800 0.064 Uiso 1 1 calc R
C8 C 1.1642(3) 0.80255(13) 0.17500(11) 0.0512(4) Uani 1 1 d .
H8 H 1.1523 0.8592 0.2103 0.061 Uiso 1 1 calc R
C13 C 0.4761(3) 0.64307(12) 0.40339(11) 0.0530(4) Uani 1 1 d .
H13 H 0.6104 0.6729 0.4053 0.064 Uiso 1 1 calc R
C3 C 0.7545(3) 0.49277(12) 0.13642(11) 0.0475(4) Uani 1 1 d .
H3 H 0.7963 0.4472 0.0925 0.057 Uiso 1 1 calc R
C16 C 0.0782(3) 0.55335(14) 0.40050(14) 0.0619(5) Uani 1 1 d .
H16 H -0.0551 0.5225 0.3999 0.074 Uiso 1 1 calc R
C9 C 1.3331(3) 0.79038(14) 0.11427(12) 0.0573(4) Uani 1 1 d .
H9 H 1.4362 0.8394 0.1085 0.069 Uiso 1 1 calc R
C15 C 0.1341(3) 0.61291(14) 0.47306(14) 0.0626(5) Uani 1 1 d .
H15 H 0.0375 0.6236 0.5206 0.075 Uiso 1 1 calc R
C14 C 0.3342(3) 0.65657(13) 0.47483(13) 0.0624(5) Uani 1 1 d .
H14 H 0.3737 0.6953 0.5245 0.075 Uiso 1 1 calc R

loop_
_atom_site_aniso_label
_atom_site_aniso_U_11
_atom_site_aniso_U_22
_atom_site_aniso_U_33
_atom_site_aniso_U_23
_atom_site_aniso_U_13
_atom_site_aniso_U_12
O1 0.0707(7) 0.0424(6) 0.0545(7) -0.0108(5) 0.0094(6) 0.0013(6)
N1 0.0442(6) 0.0358(6) 0.0384(6) -0.0015(5) -0.0021(5) 0.0015(5)
C5 0.0465(8) 0.0413(7) 0.0370(7) 0.0042(6) -0.0066(6) 0.0038(7)
C4 0.0476(7) 0.0403(7) 0.0345(7) -0.0006(6) -0.0034(6) 0.0050(6)
C12 0.0425(7) 0.0457(8) 0.0431(8) 0.0104(7) -0.0032(7) 0.0049(6)
C6 0.0454(8) 0.0438(8) 0.0360(7) 0.0013(6) -0.0033(7) 0.0010(6)
C7 0.0485(8) 0.0372(7) 0.0383(7) -0.0005(6) -0.0043(7) 0.0014(6)
C1 0.0438(8) 0.0428(8) 0.0401(7) 0.0051(6) -0.0054(7) 0.0036(6)
C2 0.0534(9) 0.0410(8) 0.0500(9) 0.0003(7) -0.0071(8) -0.0062(7)
C11 0.0538(9) 0.0493(8) 0.0444(8) 0.0040(7) 0.0017(7) 0.0116(7)
C10 0.0475(9) 0.0670(11) 0.0525(9) 0.0114(9) 0.0048(8) 0.0065(8)
C17 0.0497(9) 0.0588(10) 0.0525(9) 0.0120(8) -0.0086(8) 0.0003(8)
C8 0.0570(9) 0.0479(8) 0.0487(9) 0.0000(7) -0.0012(8) -0.0076(7)
C13 0.0536(9) 0.0527(9) 0.0527(9) -0.0021(8) 0.0089(8) -0.0037(8)
C3 0.0589(9) 0.0414(8) 0.0422(8) -0.0083(6) -0.0043(7) 0.0014(7)
C16 0.0446(9) 0.0699(11) 0.0712(12) 0.0237(10) 0.0035(9) 0.0014(8)
C9 0.0518(9) 0.0629(11) 0.0572(10) 0.0088(9) -0.0004(8) -0.0123(8)
C15 0.0633(11) 0.0569(10) 0.0677(12) 0.0168(9) 0.0235(9) 0.0111(9)
C14 0.0742(12) 0.0547(10) 0.0582(11) -0.0024(8) 0.0188(10) -0.0002(9)

loop_
_atom_type_symbol
_atom_type_description
_atom_type_scat_dispersion_real
_atom_type_scat_dispersion_imag
_atom_type_scat_source
C C 0.0181 0.0091 'International Tables Vol C Tables 4.2.6.8 and 6.1.1.4'
N N 0.0311 0.0180 'International Tables Vol C Tables 4.2.6.8 and 6.1.1.4'
O O 0.0492 0.0322 'International Tables Vol C Tables 4.2.6.8 and 6.1.1.4'
H H 0.0000 0.0000 'International Tables Vol C Tables 4.2.6.8 and 6.1.1.4'

loop_
_geom_angle_atom_site_label_1
_geom_angle_atom_site_label_2
_geom_angle_atom_site_label_3
_geom_angle
C4 N1 C1 109.34(12)
C4 N1 C7 110.28(12)
C1 N1 C7 140.17(13)
C11 C5 C6 120.17(15)
C11 C5 C4 133.05(14)
C6 C5 C4 106.74(13)
C3 C4 N1 108.20(14)
C3 C4 C5 143.25(15)
N1 C4 C5 108.54(12)
C17 C12 C13 118.27(15)
C17 C12 C1 118.87(15)
C13 C12 C1 122.75(14)
C8 C6 C5 121.49(14)
C8 C6 C7 129.01(14)
C5 C6 C7 109.46(13)
O1 C7 N1 126.29(14)
O1 C7 C6 128.95(14)
N1 C7 C6 104.76(12)
C2 C1 N1 105.63(13)
C2 C1 C12 128.39(15)
N1 C1 C12 125.86(13)
C1 C2 C3 109.77(14)
C5 C11 C10 118.07(16)
C9 C10 C11 121.75(16)
C16 C17 C12 120.63(18)
C6 C8 C9 118.08(15)
C14 C13 C12 120.65(17)
C4 C3 C2 107.05(14)
C15 C16 C17 120.31(17)
C10 C9 C8 120.44(16)
C16 C15 C14 119.67(17)
C13 C14 C15 120.42(19)

loop_
_geom_bond_atom_site_label_1
_geom_bond_atom_site_label_2
_geom_bond_distance
O1 C7 1.2097(18)
N1 C4 1.3917(18)
N1 C1 1.4042(19)
N1 C7 1.4252(18)
C5 C11 1.381(2)
C5 C6 1.401(2)
C5 C4 1.452(2)
C4 C3 1.360(2)
C12 C17 1.395(2)
C12 C13 1.398(2)
C12 C1 1.465(2)
C6 C8 1.380(2)
C6 C7 1.478(2)
C1 C2 1.371(2)
C2 C3 1.419(3)
C11 C10 1.386(2)
C10 C9 1.384(3)
C17 C16 1.386(3)
C8 C9 1.387(2)
C13 C14 1.380(2)
C16 C15 1.380(3)
C15 C14 1.381(3)
